data_8100485
loop_
_publ_author_name
'Jing, Xiong'
'Mao-Lin, Hu'
'Qian, Shi'
'Hong-Ping, Xiao'

_publ_section_title
;
Crystal structure of the adduct of sulfosalicylic acid and thiourea, 
C~7~H~6~O~6~S &#x00B7; CH~4~N~2~S
;
_journal_issue 4
_journal_name_full 'Zeitschrift f\"ur Kristallographie - New Crystal Structures'
_journal_page_first 565
_journal_page_last 566
_journal_volume 218
_journal_year 2003
_chemical_formula_moiety 'C7 H6 O6 S, C H4 N2 S'
_chemical_formula_structural '(C7 H6 O6 S) &#x00B7; (C H4 N2 S)'
_chemical_formula_sum 'C8 H10 N2 O6 S2'
_chemical_formula_weight 294.30
_space_group_IT_number 14
_symmetry_cell_setting monoclinic
_symmetry_space_group_name_Hall '-P 2yn'
_symmetry_space_group_name_H-M 'P 1 21/n 1'
_cell_angle_alpha 90.00
_cell_angle_beta 97.071(2)
_cell_angle_gamma 90.00
_cell_formula_units_Z 4
_cell_length_a 7.6806(5)
_cell_length_b 12.8546(8)
_cell_length_c 12.2389(7)
_cell_measurement_temperature 273(2)
_cell_volume 1199.17(13)
_diffrn_ambient_temperature 273(2)
_exptl_crystal_density_diffrn 1.630
_cod_original_sg_symbol_H-M 'P 21/n'
_cod_database_code 8100485

loop_
_symmetry_equiv_pos_as_xyz
'x, y, z'
'-x+1/2, y+1/2, -z+1/2'
'-x, -y, -z'
'x-1/2, -y-1/2, z-1/2'

loop_
_atom_site_label
_atom_site_type_symbol
_atom_site_fract_x
_atom_site_fract_y
_atom_site_fract_z
_atom_site_U_iso_or_equiv
_atom_site_adp_type
_atom_site_occupancy
_atom_site_symmetry_multiplicity
_atom_site_Wyckoff_symbol
_atom_site_calc_flag
_atom_site_refinement_flags
_atom_site_disorder_assembly
_atom_site_disorder_group
S1 S 1.11020(6) 0.20411(4) 0.35723(4) 0.02905(19) Uani 1 4 e d . . .
S2 S 0.65232(8) 0.07180(5) 0.41658(5) 0.0418(2) Uani 1 4 e d . . .
O1 O 0.6589(2) 0.51289(13) 0.30476(12) 0.0444(4) Uani 1 4 e d . . .
H1 H 0.5986 0.5633 0.2836 0.067 Uiso 1 4 e calc R . .
O2 O 0.6294(2) 0.58091(11) 0.46880(13) 0.0392(4) Uani 1 4 e d . . .
O3 O 0.7716(2) 0.48761(13) 0.64610(12) 0.0418(4) Uani 1 4 e d . . .
H3 H 0.7200 0.5348 0.6105 0.063 Uiso 1 4 e calc R . .
O4 O 1.1392(2) 0.10561(12) 0.41382(14) 0.0489(5) Uani 1 4 e d . . .
H4 H 1.2396 0.0858 0.4097 0.073 Uiso 1 4 e calc R . .
O5 O 0.99604(19) 0.19454(11) 0.25294(12) 0.0361(4) Uani 1 4 e d . . .
O6 O 1.27158(19) 0.25869(13) 0.34206(13) 0.0410(4) Uani 1 4 e d . . .
N1 N 0.7311(2) 0.10116(14) 0.63261(15) 0.0393(4) Uani 1 4 e d . . .
H1A H 0.7262 0.1336 0.6936 0.047 Uiso 1 4 e calc R . .
H1B H 0.7951 0.0464 0.6313 0.047 Uiso 1 4 e calc R . .
N2 N 0.5422(2) 0.21763(14) 0.53961(16) 0.0400(5) Uani 1 4 e d . . .
H2A H 0.5344 0.2519 0.5992 0.048 Uiso 1 4 e calc R . .
H2B H 0.4847 0.2379 0.4786 0.048 Uiso 1 4 e calc R . .
C1 C 0.6897(3) 0.51406(15) 0.41320(16) 0.0301(4) Uani 1 4 e d . . .
C2 C 0.8040(2) 0.42957(15) 0.46154(16) 0.0277(4) Uani 1 4 e d . . .
C3 C 0.8832(2) 0.35995(15) 0.39540(15) 0.0278(4) Uani 1 4 e d . . .
H3A H 0.8599 0.3647 0.3192 0.033 Uiso 1 4 e calc R . .
C4 C 0.9961(2) 0.28385(15) 0.44226(16) 0.0269(4) Uani 1 4 e d . . .
C5 C 1.0282(3) 0.27510(17) 0.55661(17) 0.0327(5) Uani 1 4 e d . . .
H5 H 1.1031 0.2235 0.5882 0.039 Uiso 1 4 e calc R . .
C6 C 0.9493(3) 0.34269(17) 0.62285(16) 0.0349(5) Uani 1 4 e d . . .
H6 H 0.9699 0.3357 0.6990 0.042 Uiso 1 4 e calc R . .
C7 C 0.8392(2) 0.42122(16) 0.57698(16) 0.0304(5) Uani 1 4 e d . . .
C8 C 0.6410(2) 0.13510(16) 0.54184(16) 0.0302(4) Uani 1 4 e d . . .

loop_
_atom_site_aniso_label
_atom_site_aniso_U_11
_atom_site_aniso_U_22
_atom_site_aniso_U_33
_atom_site_aniso_U_23
_atom_site_aniso_U_13
_atom_site_aniso_U_12
S1 0.0343(3) 0.0242(3) 0.0281(3) -0.00097(18) 0.0015(2) 0.00463(18)
S2 0.0517(4) 0.0410(4) 0.0330(3) -0.0044(2) 0.0066(2) 0.0013(2)
O1 0.0580(10) 0.0399(9) 0.0340(8) 0.0025(7) 0.0011(7) 0.0210(7)
O2 0.0427(8) 0.0329(9) 0.0427(9) -0.0049(7) 0.0073(7) 0.0072(6)
O3 0.0491(9) 0.0447(10) 0.0328(8) -0.0077(7) 0.0103(7) 0.0048(7)
O4 0.0720(12) 0.0298(9) 0.0451(10) 0.0066(7) 0.0075(9) 0.0180(8)
O5 0.0433(9) 0.0329(8) 0.0309(8) -0.0062(6) -0.0006(6) -0.0004(6)
O6 0.0336(8) 0.0473(10) 0.0426(9) -0.0093(7) 0.0074(6) 0.0006(7)
N1 0.0496(11) 0.0332(10) 0.0336(10) -0.0009(8) -0.0014(8) 0.0058(8)
N2 0.0433(10) 0.0342(10) 0.0408(10) -0.0028(8) -0.0019(8) 0.0094(8)
C1 0.0296(10) 0.0263(10) 0.0348(11) -0.0015(8) 0.0052(8) -0.0014(8)
C2 0.0274(10) 0.0260(10) 0.0297(10) -0.0005(8) 0.0038(8) -0.0036(7)
C3 0.0324(10) 0.0259(10) 0.0249(9) 0.0008(8) 0.0020(8) 0.0000(8)
C4 0.0283(10) 0.0246(10) 0.0276(10) -0.0009(8) 0.0027(7) -0.0010(7)
C5 0.0333(10) 0.0335(11) 0.0303(11) 0.0067(9) -0.0006(8) 0.0005(8)
C6 0.0380(11) 0.0417(12) 0.0244(10) 0.0005(9) 0.0015(8) -0.0049(9)
C7 0.0302(10) 0.0325(11) 0.0290(10) -0.0045(8) 0.0062(8) -0.0062(8)
C8 0.0307(10) 0.0267(10) 0.0334(10) 0.0008(8) 0.0047(8) -0.0040(8)

loop_
_geom_bond_atom_site_label_1
_geom_bond_atom_site_label_2
_geom_bond_distance
_geom_bond_site_symmetry_2
_geom_bond_publ_flag
S1 O4 1.4472(16) . ?
S1 O6 1.4559(16) . ?
S1 O5 1.4620(15) . ?
S1 C4 1.7682(19) . ?
S2 C8 1.747(2) . ?
O1 C1 1.319(2) . ?
O1 H1 0.8200 . ?
O2 C1 1.222(2) . ?
O3 C7 1.349(2) . ?
O3 H3 0.8200 . ?
O4 H4 0.8200 . ?
N1 C8 1.309(3) . ?
N1 H1A 0.8600 . ?
N1 H1B 0.8600 . ?
N2 C8 1.303(3) . ?
N2 H2A 0.8600 . ?
N2 H2B 0.8600 . ?
C1 C2 1.474(3) . ?
C2 C3 1.395(3) . ?
C2 C7 1.410(3) . ?
C3 C4 1.384(3) . ?
C3 H3A 0.9300 . ?
C4 C5 1.395(3) . ?
C5 C6 1.379(3) . ?
C5 H5 0.9300 . ?
C6 C7 1.390(3) . ?
C6 H6 0.9300 . ?

loop_
_cod_related_entry_id
_cod_related_entry_database
_cod_related_entry_code
1 ChemSpider 21122427
